data_2225567
loop_
_publ_author_name
'Wu, Xingcui'
'Jiang, Jianzhuang'
'Zhang, Xiaomei'

_publ_section_title
;
 4,5-Bis(isopropylsulfanyl)benzene-1,2-dicarbonitrile
;
_journal_coeditor_code HB5352
_journal_issue 4
_journal_name_full 'Acta Crystallographica Section E'
_journal_page_first o795
_journal_paper_doi 10.1107/S1600536810008755
_journal_volume 66
_journal_year 2010
_chemical_formula_iupac 'C14 H16 N2 S2'
_chemical_formula_moiety 'C14 H16 N2 S2'
_chemical_formula_sum 'C14 H16 N2 S2'
_chemical_formula_weight 276.41
_chemical_name_systematic
;
4,5-Bis(isopropylsulfanyl)benzene-1,2-dicarbonitrile
;
_space_group_IT_number 14
_symmetry_cell_setting monoclinic
_symmetry_space_group_name_Hall '-P 2yn'
_symmetry_space_group_name_H-M 'P 1 21/n 1'
_atom_sites_solution_hydrogens geom
_atom_sites_solution_primary direct
_atom_sites_solution_secondary difmap
_audit_creation_method SHELXL-97
_cell_angle_alpha 90.00
_cell_angle_beta 96.4670(10)
_cell_angle_gamma 90.00
_cell_formula_units_Z 4
_cell_length_a 10.4929(7)
_cell_length_b 9.3613(6)
_cell_length_c 15.4491(11)
_cell_measurement_reflns_used 4590
_cell_measurement_temperature 298(2)
_cell_measurement_theta_max 27.43
_cell_measurement_theta_min 2.50
_cell_volume 1507.87(18)
_computing_cell_refinement 'SAINT (Bruker, 2001)'
_computing_data_collection 'APEX2 (Bruker, 2004)'
_computing_data_reduction 'SAINT (Bruker, 2001)'
_computing_molecular_graphics 'SHELXTL-Plus (Sheldrick, 2008)'
_computing_publication_material 'SHELXL97 (Sheldrick, 2008)'
_computing_structure_refinement 'SHELXL97 (Sheldrick, 2008)'
_computing_structure_solution 'SHELXS97 (Sheldrick, 2008)'
_diffrn_ambient_temperature 298(2)
_diffrn_detector_area_resol_mean 0
_diffrn_measured_fraction_theta_full 0.997
_diffrn_measured_fraction_theta_max 0.997
_diffrn_measurement_device_type 'Bruker APEXII CCD area-detector'
_diffrn_measurement_method '\w scans'
_diffrn_radiation_monochromator graphite
_diffrn_radiation_source 'fine-focus sealed tube'
_diffrn_radiation_type MoK\a
_diffrn_radiation_wavelength 0.71073
_diffrn_reflns_av_R_equivalents 0.0156
_diffrn_reflns_av_sigmaI/netI 0.0181
_diffrn_reflns_limit_h_max 9
_diffrn_reflns_limit_h_min -12
_diffrn_reflns_limit_k_max 11
_diffrn_reflns_limit_k_min -11
_diffrn_reflns_limit_l_max 18
_diffrn_reflns_limit_l_min -17
_diffrn_reflns_number 7215
_diffrn_reflns_theta_full 25.00
_diffrn_reflns_theta_max 25.00
_diffrn_reflns_theta_min 2.23
_diffrn_standards_interval_count 0
_diffrn_standards_interval_time 0
_diffrn_standards_number 0
_exptl_absorpt_coefficient_mu 0.338
_exptl_absorpt_correction_T_max 0.983
_exptl_absorpt_correction_T_min 0.936
_exptl_absorpt_correction_type multi-scan
_exptl_absorpt_process_details '(SADABS; Bruker, 2004)'
_exptl_crystal_colour colorless
_exptl_crystal_density_diffrn 1.218
_exptl_crystal_density_method 'not measured'
_exptl_crystal_description plate
_exptl_crystal_F_000 584
_exptl_crystal_size_max 0.20
_exptl_crystal_size_mid 0.12
_exptl_crystal_size_min 0.05
_refine_diff_density_max 0.152
_refine_diff_density_min -0.200
_refine_ls_extinction_method none
_refine_ls_goodness_of_fit_ref 1.047
_refine_ls_hydrogen_treatment constr
_refine_ls_matrix_type full
_refine_ls_number_parameters 163
_refine_ls_number_reflns 2653
_refine_ls_number_restraints 0
_refine_ls_restrained_S_all 1.047
_refine_ls_R_factor_all 0.0336
_refine_ls_R_factor_gt 0.0296
_refine_ls_shift/su_max 0.001
_refine_ls_shift/su_mean 0.000
_refine_ls_structure_factor_coef Fsqd
_refine_ls_weighting_details 'calc w=1/[\s^2^(Fo^2^)+(0.0476P)^2^+0.2613P] where P=(Fo^2^+2Fc^2^)/3'
_refine_ls_weighting_scheme calc
_refine_ls_wR_factor_gt 0.0802
_refine_ls_wR_factor_ref 0.0832
_reflns_number_gt 2371
_reflns_number_total 2653
_reflns_threshold_expression I>2\s(I)
_cod_data_source_file hb5352.cif
_cod_data_source_block I
_cod_original_sg_symbol_H-M 'P 21/n'
_cod_database_code 2225567
_cod_database_fobs_code 2225567

loop_
_symmetry_equiv_pos_as_xyz
'x, y, z'
'-x+1/2, y+1/2, -z+1/2'
'-x, -y, -z'
'x-1/2, -y-1/2, z-1/2'

loop_
_atom_site_type_symbol
_atom_site_label
_atom_site_fract_x
_atom_site_fract_y
_atom_site_fract_z
_atom_site_U_iso_or_equiv
_atom_site_adp_type
_atom_site_calc_flag
_atom_site_refinement_flags
_atom_site_occupancy
_atom_site_disorder_assembly
_atom_site_disorder_group
S S1 0.19579(3) -0.17837(4) 0.39373(3) 0.05107(14) Uani d . 1 . .
S S2 0.31036(3) 0.05041(4) 0.51139(2) 0.04640(14) Uani d . 1 . .
C C1 -0.02406(13) 0.23666(15) 0.41156(9) 0.0420(3) Uani d . 1 . .
C C4 0.10593(12) -0.02113(15) 0.39674(9) 0.0374(3) Uani d . 1 . .
C C5 0.16133(12) 0.08841(14) 0.45253(8) 0.0362(3) Uani d . 1 . .
C C6 0.09506(13) 0.21542(15) 0.45910(9) 0.0418(3) Uani d . 1 . .
H H6 0.1307 0.2873 0.4957 0.050 Uiso calc R 1 . .
C C3 -0.01420(13) 0.00042(16) 0.35047(9) 0.0416(3) Uani d . 1 . .
H H3 -0.0515 -0.0718 0.3148 0.050 Uiso calc R 1 . .
C C2 -0.07884(13) 0.12884(16) 0.35707(9) 0.0408(3) Uani d . 1 . .
C C13 0.35421(14) 0.20982(16) 0.57640(9) 0.0448(3) Uani d . 1 . .
H H13 0.2780 0.2470 0.6001 0.054 Uiso calc R 1 . .
C C7 -0.08952(15) 0.37074(18) 0.41839(11) 0.0538(4) Uani d . 1 . .
C C14 0.45028(15) 0.1574(2) 0.65105(10) 0.0583(4) Uani d . 1 . .
H H14A 0.4111 0.0850 0.6832 0.088 Uiso calc R 1 . .
H H14B 0.4762 0.2360 0.6890 0.088 Uiso calc R 1 . .
H H14C 0.5240 0.1184 0.6280 0.088 Uiso calc R 1 . .
N N1 -0.14093(17) 0.47715(17) 0.42345(12) 0.0778(5) Uani d . 1 . .
C C10 0.10888(15) -0.29469(16) 0.31245(10) 0.0471(4) Uani d . 1 . .
H H10 0.0191 -0.3013 0.3240 0.057 Uiso calc R 1 . .
C C8 -0.20085(14) 0.15434(18) 0.30676(10) 0.0507(4) Uani d . 1 . .
N N2 -0.29515(14) 0.1806(2) 0.26646(11) 0.0752(5) Uani d . 1 . .
C C12 0.4102(2) 0.3253(2) 0.52361(13) 0.0714(5) Uani d . 1 . .
H H12A 0.3471 0.3552 0.4773 0.107 Uiso calc R 1 . .
H H12B 0.4840 0.2887 0.4995 0.107 Uiso calc R 1 . .
H H12C 0.4349 0.4054 0.5605 0.107 Uiso calc R 1 . .
C C11 0.1728(2) -0.43966(18) 0.32843(14) 0.0722(5) Uani d . 1 . .
H H11A 0.1680 -0.4681 0.3877 0.108 Uiso calc R 1 . .
H H11B 0.2610 -0.4333 0.3179 0.108 Uiso calc R 1 . .
H H11C 0.1296 -0.5090 0.2898 0.108 Uiso calc R 1 . .
C C9 0.1141(2) -0.2436(2) 0.22038(12) 0.0700(5) Uani d . 1 . .
H H9A 0.0734 -0.1519 0.2130 0.105 Uiso calc R 1 . .
H H9B 0.0702 -0.3106 0.1805 0.105 Uiso calc R 1 . .
H H9C 0.2019 -0.2358 0.2091 0.105 Uiso calc R 1 . .

loop_
_atom_site_aniso_label
_atom_site_aniso_U_11
_atom_site_aniso_U_22
_atom_site_aniso_U_33
_atom_site_aniso_U_12
_atom_site_aniso_U_13
_atom_site_aniso_U_23
S1 0.0376(2) 0.0453(2) 0.0673(3) 0.00601(15) -0.00753(17) -0.01699(17)
S2 0.0365(2) 0.0456(2) 0.0536(2) 0.00658(15) -0.01006(16) -0.00971(16)
C1 0.0399(7) 0.0423(8) 0.0430(7) 0.0060(6) 0.0014(6) 0.0032(6)
C4 0.0323(7) 0.0402(7) 0.0398(7) -0.0001(5) 0.0044(5) -0.0015(6)
C5 0.0315(7) 0.0403(7) 0.0363(7) 0.0011(5) 0.0020(5) -0.0001(5)
C6 0.0409(8) 0.0401(8) 0.0426(8) 0.0028(6) -0.0031(6) -0.0029(6)
C3 0.0354(7) 0.0453(8) 0.0433(7) -0.0034(6) 0.0005(6) -0.0035(6)
C2 0.0320(7) 0.0489(8) 0.0406(7) 0.0008(6) 0.0005(6) 0.0062(6)
C13 0.0383(7) 0.0513(9) 0.0434(8) 0.0002(6) -0.0017(6) -0.0117(6)
C7 0.0507(9) 0.0505(9) 0.0569(9) 0.0110(7) -0.0083(7) 0.0004(7)
C14 0.0425(8) 0.0797(12) 0.0499(9) 0.0037(8) -0.0078(7) -0.0122(8)
N1 0.0790(11) 0.0594(10) 0.0895(12) 0.0271(9) -0.0150(9) -0.0073(8)
C10 0.0425(8) 0.0420(8) 0.0561(9) -0.0071(6) 0.0025(6) -0.0093(7)
C8 0.0384(8) 0.0609(10) 0.0513(9) 0.0004(7) -0.0022(7) 0.0051(7)
N2 0.0455(8) 0.1017(13) 0.0736(10) 0.0064(8) -0.0150(7) 0.0103(9)
C12 0.0734(13) 0.0612(11) 0.0777(13) -0.0156(9) 0.0006(10) 0.0011(9)
C11 0.0770(13) 0.0440(10) 0.0921(14) 0.0008(9) -0.0066(11) -0.0183(9)
C9 0.0839(13) 0.0701(12) 0.0574(10) -0.0124(10) 0.0142(9) -0.0105(9)

loop_
_atom_type_symbol
_atom_type_description
_atom_type_scat_dispersion_real
_atom_type_scat_dispersion_imag
_atom_type_scat_source
C C 0.0033 0.0016 'International Tables Vol C Tables 4.2.6.8 and 6.1.1.4'
H H 0.0000 0.0000 'International Tables Vol C Tables 4.2.6.8 and 6.1.1.4'
N N 0.0061 0.0033 'International Tables Vol C Tables 4.2.6.8 and 6.1.1.4'
S S 0.1246 0.1234 'International Tables Vol C Tables 4.2.6.8 and 6.1.1.4'

loop_
_geom_angle_atom_site_label_1
_geom_angle_atom_site_label_2
_geom_angle_atom_site_label_3
_geom_angle_site_symmetry_1
_geom_angle_site_symmetry_3
_geom_angle
_geom_angle_publ_flag
C4 S1 C10 . . 106.90(7) ?
C5 S2 C13 . . 105.88(7) ?
C6 C1 C2 . . 119.97(13) ?
C6 C1 C7 . . 119.57(13) ?
C2 C1 C7 . . 120.46(13) ?
C3 C4 C5 . . 119.46(13) ?
C3 C4 S1 . . 124.56(11) ?
C5 C4 S1 . . 115.97(10) ?
C6 C5 C4 . . 119.26(12) ?
C6 C5 S2 . . 124.12(10) ?
C4 C5 S2 . . 116.61(10) ?
C5 C6 C1 . . 120.80(13) ?
C5 C6 H6 . . 119.6 ?
C1 C6 H6 . . 119.6 ?
C2 C3 C4 . . 120.59(13) ?
C2 C3 H3 . . 119.7 ?
C4 C3 H3 . . 119.7 ?
C3 C2 C1 . . 119.90(12) ?
C3 C2 C8 . . 121.00(14) ?
C1 C2 C8 . . 119.08(13) ?
C12 C13 C14 . . 111.97(14) ?
C12 C13 S2 . . 112.10(11) ?
C14 C13 S2 . . 104.90(11) ?
C12 C13 H13 . . 109.3 ?
C14 C13 H13 . . 109.3 ?
S2 C13 H13 . . 109.3 ?
N1 C7 C1 . . 179.6(2) ?
C13 C14 H14A . . 109.5 ?
C13 C14 H14B . . 109.5 ?
H14A C14 H14B . . 109.5 ?
C13 C14 H14C . . 109.5 ?
H14A C14 H14C . . 109.5 ?
H14B C14 H14C . . 109.5 ?
C9 C10 C11 . . 111.96(15) ?
C9 C10 S1 . . 113.04(11) ?
C11 C10 S1 . . 104.09(11) ?
C9 C10 H10 . . 109.2 ?
C11 C10 H10 . . 109.2 ?
S1 C10 H10 . . 109.2 ?
N2 C8 C2 . . 176.87(19) ?
C13 C12 H12A . . 109.5 ?
C13 C12 H12B . . 109.5 ?
H12A C12 H12B . . 109.5 ?
C13 C12 H12C . . 109.5 ?
H12A C12 H12C . . 109.5 ?
H12B C12 H12C . . 109.5 ?
C10 C11 H11A . . 109.5 ?
C10 C11 H11B . . 109.5 ?
H11A C11 H11B . . 109.5 ?
C10 C11 H11C . . 109.5 ?
H11A C11 H11C . . 109.5 ?
H11B C11 H11C . . 109.5 ?
C10 C9 H9A . . 109.5 ?
C10 C9 H9B . . 109.5 ?
H9A C9 H9B . . 109.5 ?
C10 C9 H9C . . 109.5 ?
H9A C9 H9C . . 109.5 ?
H9B C9 H9C . . 109.5 ?

loop_
_geom_bond_atom_site_label_1
_geom_bond_atom_site_label_2
_geom_bond_site_symmetry_2
_geom_bond_distance
_geom_bond_publ_flag
S1 C4 . 1.7515(14) ?
S1 C10 . 1.8265(15) ?
S2 C5 . 1.7545(13) ?
S2 C13 . 1.8284(15) ?
C1 C6 . 1.3909(19) ?
C1 C2 . 1.396(2) ?
C1 C7 . 1.440(2) ?
C4 C3 . 1.3920(19) ?
C4 C5 . 1.4211(19) ?
C5 C6 . 1.3868(19) ?
C6 H6 . 0.9300 ?
C3 C2 . 1.390(2) ?
C3 H3 . 0.9300 ?
C2 C8 . 1.441(2) ?
C13 C12 . 1.512(2) ?
C13 C14 . 1.525(2) ?
C13 H13 . 0.9800 ?
C7 N1 . 1.140(2) ?
C14 H14A . 0.9600 ?
C14 H14B . 0.9600 ?
C14 H14C . 0.9600 ?
C10 C9 . 1.507(2) ?
C10 C11 . 1.521(2) ?
C10 H10 . 0.9800 ?
C8 N2 . 1.135(2) ?
C12 H12A . 0.9600 ?
C12 H12B . 0.9600 ?
C12 H12C . 0.9600 ?
C11 H11A . 0.9600 ?
C11 H11B . 0.9600 ?
C11 H11C . 0.9600 ?
C9 H9A . 0.9600 ?
C9 H9B . 0.9600 ?
C9 H9C . 0.9600 ?

loop_
_cod_related_entry_id
_cod_related_entry_database
_cod_related_entry_code
1 ChemSpider 24744658
